data_5000367
_chemical_formula_moiety 'C33 H35 B1 Mg1 N6 O1'
_chemical_formula_sum 'C33 H35 B Mg N6 O'
_chemical_formula_weight 566.797
_space_group_IT_number 14
_symmetry_cell_setting monoclinic
_symmetry_space_group_name_Hall '-P 2yn'
_symmetry_space_group_name_H-M 'P 1 21/n 1'
_cell_angle_alpha 90
_cell_angle_beta 104.195(6)
_cell_angle_gamma 90
_cell_formula_units_Z 4
_cell_length_a 14.6570(17)
_cell_length_b 14.3391(15)
_cell_length_c 15.3148(17)
_cell_measurement_reflns_used 72
_cell_measurement_temperature 151
_cell_measurement_theta_max 10.48
_cell_measurement_theta_min 9.64
_cell_volume 3120.4(6)
_diffrn_ambient_temperature 151
_diffrn_detector_area_resol_mean ?
_diffrn_measured_fraction_theta_full 0
_diffrn_measured_fraction_theta_max 1
_diffrn_measurement_device_type 'refurbished Picker diffractometer'
_diffrn_measurement_method '\q/2\q scans'
_diffrn_radiation_type 'Mo K\a'
_diffrn_radiation_wavelength 0.71069
_diffrn_reflns_av_R_equivalents 0.056
_diffrn_reflns_limit_h_max 17
_diffrn_reflns_limit_h_min -17
_diffrn_reflns_limit_k_max 17
_diffrn_reflns_limit_k_min -5
_diffrn_reflns_limit_l_max 18
_diffrn_reflns_limit_l_min -18
_diffrn_reflns_number 8712
_diffrn_reflns_theta_full 25.0016
_diffrn_reflns_theta_max 25.0016
_diffrn_reflns_theta_min 3.08983
_diffrn_standards_decay_% 1.7
_diffrn_standards_interval_count 400
_diffrn_standards_number 4
_exptl_absorpt_coefficient_mu 0.0873
_exptl_absorpt_correction_T_max ?
_exptl_absorpt_correction_T_min ?
_exptl_absorpt_correction_type none
_exptl_absorpt_process_details none
_exptl_crystal_colour colorless
_exptl_crystal_density_diffrn 1.206
_exptl_crystal_density_meas ?
_exptl_crystal_density_method 'not measured'
_exptl_crystal_description prism
_exptl_crystal_F_000 1200
_exptl_crystal_size_max 0.35
_exptl_crystal_size_mid 0.30
_exptl_crystal_size_min 0.30
_refine_diff_density_max 0.24
_refine_diff_density_min -0.31
_refine_ls_abs_structure_details none
_refine_ls_abs_structure_Flack ?
_refine_ls_extinction_coef 0.00000141(14)
_refine_ls_extinction_expression
;
Larson, A. C. (1967).  Acta Cryst. 23, p. 664.  Eq. (3)
;
_refine_ls_extinction_method Zachariasen
_refine_ls_goodness_of_fit_ref 1.4892
_refine_ls_hydrogen_treatment mixed
_refine_ls_matrix_type full
_refine_ls_number_parameters 488
_refine_ls_number_reflns 3501
_refine_ls_R_factor_gt 0.0591
_refine_ls_shift/su_max 50
_refine_ls_structure_factor_coef F
_refine_ls_weighting_details w^-1^=\s^2^(F)+(.03F)^2^
_refine_ls_weighting_scheme calc
_refine_ls_wR_factor_ref 0.0465
_reflns_number_gt 3036
_reflns_number_total 5487
_reflns_threshold_expression F^2^>2.33\s(F^2^)
_cod_original_sg_symbol_H-M 'P 21/n'
_cod_original_formula_sum 'C33 H35 B1 Mg1 N6 O1'
_cod_database_code 5000367

loop_
_symmetry_equiv_pos_as_xyz
x,y,z
1/2-x,1/2+y,1/2-z
1/2+x,1/2-y,1/2+z
-x,-y,-z

loop_
_atom_site_label
_atom_site_type_symbol
_atom_site_fract_x
_atom_site_fract_y
_atom_site_fract_z
_atom_site_U_iso_or_equiv
_atom_site_adp_type
_atom_site_occupancy
_atom_site_disorder_group
_atom_site_disorder_assembly
MG1 MG 0.39503(7) 0.35652(7) 0.70300(6) 0.0355(4) Uani 1 0 .
B2 B 0.2232(3) 0.3589(3) 0.5282(2) 0.0492(15) Uani 1 0 .
N3 N 0.18643(17) 0.3695(2) 0.61295(16) 0.0478(10) Uani 1 0 .
C4 C 0.0968(2) 0.3738(3) 0.6197(3) 0.0668(17) Uani 1 0 .
C5 C 0.0962(3) 0.3826(3) 0.7075(3) 0.0642(17) Uani 1 0 .
C6 C 0.1901(2) 0.3829(2) 0.7548(2) 0.0448(13) Uani 1 0 .
N7 N 0.24587(16) 0.37489(18) 0.69714(16) 0.0392(9) Uani 1 0 .
C8 C 0.2281(2) 0.3899(2) 0.8528(2) 0.0437(12) Uani 1 0 .
C9 C 0.1788(3) 0.3504(3) 0.9099(3) 0.0580(16) Uani 1 0 .
C10 C 0.2110(4) 0.3564(3) 1.0016(3) 0.074(2) Uani 1 0 .
C11 C 0.2947(4) 0.4021(4) 1.0377(3) 0.077(2) Uani 1 0 .
C12 C 0.3446(3) 0.4416(3) 0.9824(3) 0.0694(18) Uani 1 0 .
C13 C 0.3111(3) 0.4362(3) 0.8897(3) 0.0553(15) Uani 1 0 .
N14 N 0.28020(18) 0.26789(19) 0.53279(17) 0.0442(10) Uani 1 0 .
C15 C 0.2558(3) 0.1888(3) 0.4861(2) 0.0541(15) Uani 1 0 .
C16 C 0.3269(3) 0.1260(3) 0.5119(3) 0.0542(15) Uani 1 0 .
C17 C 0.3961(2) 0.1708(2) 0.5768(2) 0.0417(13) Uani 1 0 .
N18 N 0.36726(17) 0.25810(18) 0.59093(16) 0.0384(10) Uani 1 0 .
C19 C 0.4875(2) 0.1348(2) 0.6265(2) 0.0461(13) Uani 1 0 .
C20 C 0.5084(4) 0.0400(3) 0.6247(3) 0.0661(19) Uani 1 0 .
C21 C 0.5956(4) 0.0069(4) 0.6706(4) 0.084(3) Uani 1 0 .
C22 C 0.6620(4) 0.0654(5) 0.7196(3) 0.084(2) Uani 1 0 .
C23 C 0.6425(3) 0.1580(4) 0.7231(3) 0.075(2) Uani 1 0 .
C24 C 0.5565(3) 0.1922(3) 0.6761(3) 0.0601(16) Uani 1 0 .
N25 N 0.2870(2) 0.4424(2) 0.52259(18) 0.0495(11) Uani 1 0 .
C26 C 0.2775(4) 0.5052(3) 0.4555(3) 0.0701(19) Uani 1 0 .
C27 C 0.3429(4) 0.5723(3) 0.4812(3) 0.071(2) Uani 1 0 .
C28 C 0.3931(3) 0.5486(3) 0.5680(2) 0.0505(14) Uani 1 0 .
N29 N 0.35963(19) 0.46833(19) 0.59373(17) 0.0438(11) Uani 1 0 .
C30 C 0.4647(2) 0.6047(2) 0.6289(3) 0.0517(14) Uani 1 0 .
C31 C 0.5331(3) 0.6504(3) 0.5964(4) 0.0700(19) Uani 1 0 .
C32 C 0.5959(4) 0.7080(4) 0.6503(5) 0.088(3) Uani 1 0 .
C33 C 0.5946(3) 0.7220(3) 0.7382(5) 0.080(2) Uani 1 0 .
C34 C 0.5258(3) 0.6776(3) 0.7727(3) 0.0658(18) Uani 1 0 .
C35 C 0.4626(3) 0.6198(3) 0.7174(3) 0.0525(15) Uani 1 0 .
C36 C 0.5264(3) 0.3993(3) 0.7915(2) 0.0486(14) Uani 1 0 .
C37 C 0.6137(3) 0.4269(3) 0.7590(3) 0.0555(16) Uani 1 0 .
O38 O 0.38007(14) 0.23483(14) 0.78600(13) 0.0450(8) Uani 1 0 .
C39 C 0.4356(2) 0.2105(3) 0.8738(2) 0.0644(15) Uani 1 0 .
C40 C 0.3806(3) 0.1416(4) 0.9129(3) 0.101(2) Uani 1 0 .
C41 C 0.2933(3) 0.1253(3) 0.8421(3) 0.0848(19) Uani 1 0 .
C42 C 0.3097(2) 0.1625(3) 0.7602(2) 0.0623(15) Uani 1 0 .
H1 H 0.1616(19) 0.3601(19) 0.4691(18) 0.044(8) Uiso 1 0 .
H2 H 0.046(2) 0.371(2) 0.568(2) 0.067(11) Uiso 1 0 .
H3 H 0.045(2) 0.388(2) 0.7314(19) 0.041(9) Uiso 1 0 .
H4 H 0.125(2) 0.318(2) 0.883(2) 0.058(12) Uiso 1 0 .
H5 H 0.173(3) 0.327(3) 1.042(3) 0.095(15) Uiso 1 0 .
H6 H 0.313(2) 0.406(3) 1.100(3) 0.073(12) Uiso 1 0 .
H7 H 0.400(2) 0.476(2) 1.002(2) 0.056(11) Uiso 1 0 .
H8 H 0.346(2) 0.465(2) 0.855(2) 0.055(11) Uiso 1 0 .
H9 H 0.202(2) 0.187(2) 0.446(2) 0.048(10) Uiso 1 0 .
H10 H 0.327(2) 0.068(3) 0.488(2) 0.068(12) Uiso 1 0 .
H11 H 0.461(2) 0.005(2) 0.589(2) 0.053(12) Uiso 1 0 .
H12 H 0.604(3) -0.054(3) 0.665(3) 0.087(17) Uiso 1 0 .
H13 H 0.724(3) 0.041(3) 0.755(3) 0.114(17) Uiso 1 0 .
H14 H 0.692(3) 0.207(3) 0.759(3) 0.116(18) Uiso 1 0 .
H15 H 0.544(3) 0.257(3) 0.673(3) 0.083(15) Uiso 1 0 .
H16 H 0.232(2) 0.497(2) 0.404(3) 0.063(12) Uiso 1 0 .
H17 H 0.355(3) 0.625(3) 0.451(3) 0.079(14) Uiso 1 0 .
H18 H 0.531(3) 0.643(3) 0.534(3) 0.085(15) Uiso 1 0 .
H19 H 0.645(3) 0.732(3) 0.631(3) 0.11(2) Uiso 1 0 .
H20 H 0.633(3) 0.757(3) 0.783(3) 0.077(15) Uiso 1 0 .
H21 H 0.521(2) 0.685(2) 0.835(2) 0.039(9) Uiso 1 0 .
H22 H 0.420(2) 0.593(2) 0.7425(19) 0.036(9) Uiso 1 0 .
H23 H 0.508(2) 0.445(3) 0.831(3) 0.075(14) Uiso 1 0 .
H24 H 0.544(3) 0.351(3) 0.833(3) 0.080(14) Uiso 1 0 .
H25 H 0.637(3) 0.376(3) 0.719(3) 0.094(15) Uiso 1 0 .
H26 H 0.604(3) 0.476(3) 0.715(3) 0.091(15) Uiso 1 0 .
H27 H 0.671(3) 0.442(3) 0.810(3) 0.088(13) Uiso 1 0 .
H28 H 0.4927 0.1813 0.869 0.0785 Uiso 1 0 .
H29 H 0.4499 0.2644 0.9103 0.0785 Uiso 1 0 .
H30 H 0.4127 0.0872 0.9298 0.1159 Uiso 1 0 .
H31 H 0.3653 0.1705 0.966 0.1159 Uiso 1 0 .
H32 H 0.277 0.0624 0.8392 0.0942 Uiso 1 0 .
H33 H 0.2405 0.1604 0.8569 0.0942 Uiso 1 0 .
H34 H 0.2549 0.1852 0.7202 0.0764 Uiso 1 0 .
H35 H 0.3351 0.1125 0.7295 0.0764 Uiso 1 0 .

loop_
_atom_type_symbol
_atom_type_description
_atom_type_scat_dispersion_real
_atom_type_scat_dispersion_imag
_atom_type_scat_source
MG Mg 0.042 0.036 'International Tables Vol. IV (1974) Table 2.2B'
O O 0.008 0.006 'International Tables Vol. IV (1974) Table 2.2B'
N N 0.004 0.003 'International Tables Vol. IV (1974) Table 2.2B'
C C 0.002 0.002 'International Tables Vol. IV (1974) Table 2.2B'
B B 0 0.001 'International Tables Vol. IV (1974) Table 2.2B'
H H 0 0 'International Tables Vol. IV (1974) Table 2.2B'
